data_7202537
loop_
_publ_author_name
'McKeown, Neil B.'
'Badriya, Samer'
'Helliwell, Madeleine'
'Shkunov, Maxim'

_publ_section_title
;
 The synthesis of robust, polymeric hole-transport materials from
 oligoarylamine substituted styrenes
;
_journal_issue 20
_journal_name_full 'Journal of Materials Chemistry'
_journal_page_first 2088
_journal_paper_doi 10.1039/b614235d
_journal_volume 17
_journal_year 2007
_chemical_formula_sum 'C20 H15 N'
_chemical_formula_weight 269.33
_space_group_IT_number 61
_symmetry_cell_setting orthorhombic
_symmetry_Int_Tables_number 61
_symmetry_space_group_name_Hall '-P 2ac 2ab'
_symmetry_space_group_name_H-M 'P b c a'
_atom_sites_solution_hydrogens geom
_atom_sites_solution_primary direct
_atom_sites_solution_secondary difmap
_audit_creation_date 19101-03-07
_audit_creation_method 'by teXsan v1.7'
_audit_update_record
;
?
;
_cell_angle_alpha 90.00
_cell_angle_beta 90.00
_cell_angle_gamma 90.00
_cell_formula_units_Z 8
_cell_length_a 16.19(4)
_cell_length_b 7.739(10)
_cell_length_c 23.46(3)
_cell_measurement_reflns_used 38287
_cell_measurement_temperature 293(2)
_cell_measurement_theta_max 26.30
_cell_measurement_theta_min 1.74
_cell_volume 2939(9)
_computing_cell_refinement 'DENZO (Otwinowski, Z. 1988)'
_computing_data_collection 'MSC RAXIS11 Control'
_computing_data_reduction 'DENZO (Otwinowski, Z. 1988)'
_computing_publication_material 'teXsan (MSC, 1995)'
_computing_structure_refinement 'SHELXL-97 (Sheldrick, 1997)'
_computing_structure_solution
;
SHELXS86 (Sheldrick, 1985)
;
_diffrn_ambient_temperature 293(2)
_diffrn_measured_fraction_theta_full 0.584
_diffrn_measured_fraction_theta_max 0.584
_diffrn_measurement_device 'Rigaku RAXIS'
_diffrn_measurement_method '120 x 2 degree phi scans'
_diffrn_radiation_detector 'image plate'
_diffrn_radiation_monochromator graphite
_diffrn_radiation_source 'Rigaku rotating anode'
_diffrn_radiation_type MoK\a
_diffrn_radiation_wavelength 0.71069
_diffrn_reflns_av_R_equivalents 0.035
_diffrn_reflns_av_sigmaI/netI 0.0229
_diffrn_reflns_limit_h_max 17
_diffrn_reflns_limit_h_min -17
_diffrn_reflns_limit_k_max 9
_diffrn_reflns_limit_k_min -9
_diffrn_reflns_limit_l_max 27
_diffrn_reflns_limit_l_min -28
_diffrn_reflns_number 38287
_diffrn_reflns_theta_full 26.30
_diffrn_reflns_theta_max 26.30
_diffrn_reflns_theta_min 1.74
_diffrn_standards_decay_% 0.00
_diffrn_standards_interval_count 0
_diffrn_standards_number 0
_exptl_absorpt_coefficient_mu 0.070
_exptl_absorpt_correction_type none
_exptl_crystal_colour colourless
_exptl_crystal_density_diffrn 1.217
_exptl_crystal_density_method 'not measured'
_exptl_crystal_description needle
_exptl_crystal_F_000 1136
_exptl_crystal_size_max 0.4
_exptl_crystal_size_mid 0.15
_exptl_crystal_size_min 0.1
_refine_diff_density_max 0.093
_refine_diff_density_min -0.129
_refine_diff_density_rms 0.027
_refine_ls_extinction_coef 0.0161(19)
_refine_ls_extinction_expression Fc^*^=kFc[1+0.001xFc^2^\l^3^/sin(2\q)]^-1/4^
_refine_ls_extinction_method SHELXL
_refine_ls_goodness_of_fit_ref 1.082
_refine_ls_hydrogen_treatment constr
_refine_ls_matrix_type full
_refine_ls_number_parameters 191
_refine_ls_number_reflns 1980
_refine_ls_number_restraints 0
_refine_ls_restrained_S_all 1.082
_refine_ls_R_factor_all 0.0562
_refine_ls_R_factor_gt 0.0372
_refine_ls_shift/su_max 0.000
_refine_ls_shift/su_mean 0.000
_refine_ls_structure_factor_coef Fsqd
_refine_ls_weighting_details 'w=1/[\s^2^(Fo^2^)+(0.0593P)^2^+0.0974P] where P=(Fo^2^+2Fc^2^)/3'
_refine_ls_weighting_scheme calc
_refine_ls_wR_factor_gt 0.0919
_refine_ls_wR_factor_ref 0.1001
_reflns_number_gt 1497
_reflns_number_total 1980
_reflns_threshold_expression >2sigma(I)
_cod_data_source_file b614235d.txt
_cod_data_source_block s926
_cod_depositor_comments
;
The following automatic conversions were performed:

'_refine_ls_weighting_scheme' value 'calc
w=1/[\s^2^(Fo^2^)+(0.0593P)^2^+0.0974P] where P=(Fo^2^+2Fc^2^)/3' was
changed to 'calc'. New tag '_refine_ls_weighting_details' was
created. The value of the new tag was set to
'w=1/[\s^2^(Fo^2^)+(0.0593P)^2^+0.0974P] where P=(Fo^2^+2Fc^2^)/3'.

Automatic conversion script
Id: cif_fix_values 3143 2015-03-26 13:38:13Z robertas 
;
_cod_original_sg_symbol_H-M 'P b c a '
_cod_database_code 7202537

loop_
_symmetry_equiv_pos_as_xyz
'x, y, z'
'x+1/2, -y+1/2, -z'
'-x, y+1/2, -z+1/2'
'-x+1/2, -y, z+1/2'
'-x, -y, -z'
'-x-1/2, y-1/2, z'
'x, -y-1/2, z-1/2'
'x-1/2, y, -z-1/2'

loop_
_atom_site_label
_atom_site_type_symbol
_atom_site_fract_x
_atom_site_fract_y
_atom_site_fract_z
_atom_site_U_iso_or_equiv
_atom_site_adp_type
_atom_site_occupancy
_atom_site_calc_flag
_atom_site_refinement_flags
_atom_site_disorder_assembly
_atom_site_disorder_group
N1 N 0.45748(8) 0.02891(15) 0.63705(5) 0.0588(4) Uani 1 d . . .
C1 C 0.53342(10) -0.0518(2) 0.63069(7) 0.0586(4) Uani 1 d . . .
C2 C 0.59972(12) -0.0066(2) 0.59660(7) 0.0707(5) Uani 1 d . . .
H2 H 0.5977 0.0902 0.5732 0.085 Uiso 1 calc R . .
C3 C 0.66836(13) -0.1095(3) 0.59861(9) 0.0846(6) Uani 1 d . . .
H3 H 0.7138 -0.0821 0.5760 0.101 Uiso 1 calc R . .
C4 C 0.67169(14) -0.2534(3) 0.63344(10) 0.0917(7) Uani 1 d . . .
H4 H 0.7188 -0.3222 0.6333 0.110 Uiso 1 calc R . .
C5 C 0.60713(15) -0.2963(2) 0.66796(8) 0.0826(6) Uani 1 d . . .
H5 H 0.6103 -0.3924 0.6916 0.099 Uiso 1 calc R . .
C6 C 0.53656(11) -0.1945(2) 0.66728(7) 0.0621(5) Uani 1 d . . .
C7 C 0.45975(11) -0.19927(19) 0.69760(7) 0.0597(5) Uani 1 d . . .
C8 C 0.42744(14) -0.3071(2) 0.73915(8) 0.0742(5) Uani 1 d . . .
H8 H 0.4588 -0.3977 0.7536 0.089 Uiso 1 calc R . .
C9 C 0.34943(15) -0.2793(2) 0.75858(8) 0.0814(6) Uani 1 d . . .
H9 H 0.3277 -0.3507 0.7867 0.098 Uiso 1 calc R . .
C10 C 0.30213(12) -0.1461(2) 0.73703(8) 0.0767(5) Uani 1 d . . .
H10 H 0.2485 -0.1310 0.7503 0.092 Uiso 1 calc R . .
C11 C 0.33244(11) -0.0352(2) 0.69637(7) 0.0655(5) Uani 1 d . . .
H11 H 0.3004 0.0545 0.6821 0.079 Uiso 1 calc R . .
C12 C 0.41210(10) -0.06182(19) 0.67756(6) 0.0556(4) Uani 1 d . . .
C13 C 0.43177(10) 0.18146(18) 0.60834(7) 0.0555(4) Uani 1 d . . .
C14 C 0.40449(11) 0.32233(19) 0.63888(7) 0.0644(5) Uani 1 d . . .
H14 H 0.4027 0.3180 0.6785 0.077 Uiso 1 calc R . .
C15 C 0.37988(11) 0.4695(2) 0.61071(7) 0.0665(5) Uani 1 d . . .
H15 H 0.3604 0.5631 0.6316 0.080 Uiso 1 calc R . .
C16 C 0.38348(10) 0.48119(19) 0.55191(7) 0.0599(5) Uani 1 d . . .
C17 C 0.41251(11) 0.3398(2) 0.52252(7) 0.0680(5) Uani 1 d . . .
H17 H 0.4169 0.3454 0.4830 0.082 Uiso 1 calc R . .
C18 C 0.43515(10) 0.1906(2) 0.54999(7) 0.0637(5) Uani 1 d . . .
H18 H 0.4528 0.0956 0.5290 0.076 Uiso 1 calc R . .
C19 C 0.35663(12) 0.6356(2) 0.52072(8) 0.0791(6) Uani 1 d . . .
H19 H 0.3707 0.6399 0.4823 0.095 Uiso 1 calc R . .
C20 C 0.31609(14) 0.7654(3) 0.54010(10) 0.1011(7) Uani 1 d . . .
H20A H 0.3003 0.7683 0.5782 0.121 Uiso 1 calc R . .
H20B H 0.3025 0.8565 0.5160 0.121 Uiso 1 calc R . .

loop_
_atom_site_aniso_label
_atom_site_aniso_U_11
_atom_site_aniso_U_22
_atom_site_aniso_U_33
_atom_site_aniso_U_23
_atom_site_aniso_U_13
_atom_site_aniso_U_12
N1 0.0625(10) 0.0545(8) 0.0595(8) 0.0049(7) 0.0015(7) 0.0067(7)
C1 0.0599(12) 0.0589(10) 0.0569(10) -0.0091(8) -0.0049(9) 0.0045(9)
C2 0.0664(13) 0.0775(12) 0.0681(11) -0.0103(9) 0.0012(10) 0.0025(10)
C3 0.0661(14) 0.1069(16) 0.0807(13) -0.0239(13) -0.0032(10) 0.0074(12)
C4 0.0758(16) 0.1118(17) 0.0875(15) -0.0260(14) -0.0172(13) 0.0336(13)
C5 0.0915(16) 0.0804(13) 0.0759(13) -0.0096(10) -0.0234(12) 0.0233(12)
C6 0.0705(13) 0.0560(10) 0.0599(10) -0.0101(8) -0.0163(9) 0.0088(9)
C7 0.0719(12) 0.0521(9) 0.0551(9) -0.0034(8) -0.0128(9) -0.0017(9)
C8 0.1001(16) 0.0589(11) 0.0636(11) 0.0078(9) -0.0158(11) -0.0045(10)
C9 0.1007(17) 0.0732(13) 0.0704(12) 0.0097(10) 0.0009(12) -0.0193(12)
C10 0.0803(14) 0.0800(12) 0.0697(11) -0.0009(10) 0.0043(10) -0.0155(11)
C11 0.0669(13) 0.0647(10) 0.0650(11) 0.0022(9) -0.0025(9) -0.0013(9)
C12 0.0620(12) 0.0514(9) 0.0535(9) -0.0008(8) -0.0053(9) -0.0029(8)
C13 0.0601(11) 0.0505(10) 0.0558(10) 0.0016(8) -0.0014(8) 0.0002(8)
C14 0.0811(13) 0.0575(11) 0.0545(9) -0.0029(8) -0.0017(9) 0.0022(9)
C15 0.0790(13) 0.0517(10) 0.0688(12) -0.0068(8) -0.0038(9) 0.0013(9)
C16 0.0587(11) 0.0539(10) 0.0670(11) 0.0057(9) -0.0073(8) -0.0043(8)
C17 0.0788(13) 0.0703(12) 0.0549(10) 0.0036(9) -0.0020(9) 0.0006(10)
C18 0.0747(12) 0.0604(11) 0.0560(10) -0.0038(8) 0.0005(9) 0.0068(9)
C19 0.0817(14) 0.0707(12) 0.0849(13) 0.0113(11) -0.0021(11) 0.0014(11)
C20 0.1083(18) 0.0852(15) 0.1096(17) 0.0167(13) -0.0002(13) 0.0195(13)

loop_
_atom_type_symbol
_atom_type_description
_atom_type_scat_dispersion_real
_atom_type_scat_dispersion_imag
_atom_type_scat_source
C C 0.0033 0.0016 'International Tables Vol C Tables 4.2.6.8 and 6.1.1.4'
H H 0.0000 0.0000 'International Tables Vol C Tables 4.2.6.8 and 6.1.1.4'
N N 0.0061 0.0033 'International Tables Vol C Tables 4.2.6.8 and 6.1.1.4'

loop_
_geom_angle_atom_site_label_1
_geom_angle_atom_site_label_2
_geom_angle_atom_site_label_3
_geom_angle
_geom_angle_site_symmetry_1
_geom_angle_site_symmetry_3
_geom_angle_publ_flag
C1 N1 C12 108.30(16) . . ?
C1 N1 C13 125.63(14) . . ?
C12 N1 C13 126.04(17) . . ?
C2 C1 N1 129.48(19) . . ?
C2 C1 C6 121.74(17) . . ?
N1 C1 C6 108.76(15) . . ?
C3 C2 C1 117.6(2) . . ?
C2 C3 C4 121.4(2) . . ?
C5 C4 C3 121.2(2) . . ?
C4 C5 C6 119.1(2) . . ?
C5 C6 C1 119.00(18) . . ?
C5 C6 C7 133.9(2) . . ?
C1 C6 C7 107.06(15) . . ?
C8 C7 C12 119.2(2) . . ?
C8 C7 C6 133.80(17) . . ?
C12 C7 C6 107.02(18) . . ?
C9 C8 C7 119.39(18) . . ?
C8 C9 C10 120.72(19) . . ?
C11 C10 C9 121.5(2) . . ?
C10 C11 C12 117.60(17) . . ?
C11 C12 N1 129.59(16) . . ?
C11 C12 C7 121.53(17) . . ?
N1 C12 C7 108.85(19) . . ?
C18 C13 C14 119.40(15) . . ?
C18 C13 N1 120.28(14) . . ?
C14 C13 N1 120.32(16) . . ?
C15 C14 C13 119.88(17) . . ?
C14 C15 C16 121.41(16) . . ?
C17 C16 C15 117.49(15) . . ?
C17 C16 C19 119.93(18) . . ?
C15 C16 C19 122.57(17) . . ?
C18 C17 C16 121.66(17) . . ?
C17 C18 C13 120.12(15) . . ?
C20 C19 C16 127.8(2) . . ?

loop_
_geom_bond_atom_site_label_1
_geom_bond_atom_site_label_2
_geom_bond_distance
_geom_bond_site_symmetry_2
_geom_bond_publ_flag
N1 C1 1.387(3) . ?
N1 C12 1.391(2) . ?
N1 C13 1.421(2) . ?
C1 C2 1.383(3) . ?
C1 C6 1.400(2) . ?
C2 C3 1.368(3) . ?
C3 C4 1.382(3) . ?
C4 C5 1.363(3) . ?
C5 C6 1.388(3) . ?
C6 C7 1.433(4) . ?
C7 C8 1.386(3) . ?
C7 C12 1.395(3) . ?
C8 C9 1.360(4) . ?
C9 C10 1.380(3) . ?
C10 C11 1.374(3) . ?
C11 C12 1.378(4) . ?
C13 C18 1.372(3) . ?
C13 C14 1.377(2) . ?
C14 C15 1.375(2) . ?
C15 C16 1.384(3) . ?
C16 C17 1.376(2) . ?
C16 C19 1.467(3) . ?
C17 C18 1.372(2) . ?
C19 C20 1.283(3) . ?

loop_
_geom_torsion_atom_site_label_1
_geom_torsion_atom_site_label_2
_geom_torsion_atom_site_label_3
_geom_torsion_atom_site_label_4
_geom_torsion
_geom_torsion_site_symmetry_1
_geom_torsion_site_symmetry_2
_geom_torsion_site_symmetry_3
_geom_torsion_site_symmetry_4
_geom_torsion_publ_flag
C12 N1 C1 C2 -178.16(15) . . . . ?
C13 N1 C1 C2 0.0(3) . . . . ?
C12 N1 C1 C6 -0.04(16) . . . . ?
C13 N1 C1 C6 178.10(13) . . . . ?
N1 C1 C2 C3 179.70(15) . . . . ?
C6 C1 C2 C3 1.8(2) . . . . ?
C1 C2 C3 C4 -0.1(3) . . . . ?
C2 C3 C4 C5 -1.2(3) . . . . ?
C3 C4 C5 C6 0.9(3) . . . . ?
C4 C5 C6 C1 0.7(2) . . . . ?
C4 C5 C6 C7 -178.87(17) . . . . ?
C2 C1 C6 C5 -2.1(2) . . . . ?
N1 C1 C6 C5 179.61(14) . . . . ?
C2 C1 C6 C7 177.57(14) . . . . ?
N1 C1 C6 C7 -0.72(16) . . . . ?
C5 C6 C7 C8 0.3(3) . . . . ?
C1 C6 C7 C8 -179.26(16) . . . . ?
C5 C6 C7 C12 -179.19(17) . . . . ?
C1 C6 C7 C12 1.20(16) . . . . ?
C12 C7 C8 C9 1.5(2) . . . . ?
C6 C7 C8 C9 -178.02(17) . . . . ?
C7 C8 C9 C10 0.6(3) . . . . ?
C8 C9 C10 C11 -1.4(3) . . . . ?
C9 C10 C11 C12 0.2(3) . . . . ?
C10 C11 C12 N1 179.57(15) . . . . ?
C10 C11 C12 C7 1.9(2) . . . . ?
C1 N1 C12 C11 -177.07(15) . . . . ?
C13 N1 C12 C11 4.8(2) . . . . ?
C1 N1 C12 C7 0.81(16) . . . . ?
C13 N1 C12 C7 -177.32(13) . . . . ?
C8 C7 C12 C11 -2.8(2) . . . . ?
C6 C7 C12 C11 176.85(14) . . . . ?
C8 C7 C12 N1 179.14(13) . . . . ?
C6 C7 C12 N1 -1.24(16) . . . . ?
C1 N1 C13 C18 53.9(2) . . . . ?
C12 N1 C13 C18 -128.24(17) . . . . ?
C1 N1 C13 C14 -125.03(17) . . . . ?
C12 N1 C13 C14 52.8(2) . . . . ?
C18 C13 C14 C15 0.9(2) . . . . ?
N1 C13 C14 C15 179.89(15) . . . . ?
C13 C14 C15 C16 -1.4(3) . . . . ?
C14 C15 C16 C17 0.1(2) . . . . ?
C14 C15 C16 C19 179.17(16) . . . . ?
C15 C16 C17 C18 1.6(2) . . . . ?
C19 C16 C17 C18 -177.43(16) . . . . ?
C16 C17 C18 C13 -2.2(3) . . . . ?
C14 C13 C18 C17 0.8(2) . . . . ?
N1 C13 C18 C17 -178.15(15) . . . . ?
C17 C16 C19 C20 167.6(2) . . . . ?
C15 C16 C19 C20 -11.4(3) . . . . ?

loop_
_cod_related_entry_id
_cod_related_entry_database
_cod_related_entry_code
1 ChemSpider 16097608
